data_7242782
loop_
_publ_author_name
'Karnoukhova, Valentina A.'
'Baranov, Vladimir V.'
'Vologzhanina, Anna V.'
'Kravchenko, Angelina N.'
'Fedyanin, Ivan V.'

_publ_section_title
;
 Self-organization of 1,6-dialkyl-3a,6a-diphenylglycolurils in the
 crystalline state
;
_journal_issue 24
_journal_name_full CrystEngComm
_journal_page_first 4312
_journal_page_last 4319
_journal_paper_doi 10.1039/D1CE00434D
_journal_volume 23
_journal_year 2021
_chemical_formula_moiety 'C20 H22 N4 O2, C5 H5 N'
_chemical_formula_sum 'C25 H27 N5 O2'
_chemical_formula_weight 429.51
_space_group_crystal_system triclinic
_space_group_IT_number 2
_space_group_name_Hall '-P 1'
_space_group_name_H-M_alt 'P -1'
_atom_sites_solution_hydrogens mixed
_atom_sites_solution_primary dual
_audit_creation_method SHELXL-2016/6
_audit_update_record
;
2021-03-24 deposited with the CCDC.	2021-05-07 downloaded from the CCDC.
;
_cell_angle_alpha 112.4997(17)
_cell_angle_beta 98.1336(17)
_cell_angle_gamma 104.9098(18)
_cell_formula_units_Z 4
_cell_length_a 13.2527(11)
_cell_length_b 13.5955(11)
_cell_length_c 14.5032(12)
_cell_measurement_reflns_used 962
_cell_measurement_temperature 120(2)
_cell_measurement_theta_max 25
_cell_measurement_theta_min 3
_cell_volume 2247.1(3)
_computing_cell_refinement 'Bruker SAINT'
_computing_data_collection 'Bruker APEX2'
_computing_data_reduction 'Bruker SAINT'
_computing_molecular_graphics 'SHELXTL (Sheldrick, 2008)'
_computing_publication_material 'SHELXTL (Sheldrick, 2008)'
_computing_structure_refinement 'SHELXL (Sheldrick, 2015b)'
_computing_structure_solution 'SHELXT (Sheldrick, 2015a)'
_diffrn_ambient_temperature 120(2)
_diffrn_detector_type 'Bruker APEX II CCD area detector'
_diffrn_measured_fraction_theta_full 1.000
_diffrn_measured_fraction_theta_max 0.999
_diffrn_measurement_device_type 'Bruker APEX DUO diffractometer'
_diffrn_measurement_method 'omega scans'
_diffrn_radiation_type MoK\a
_diffrn_radiation_wavelength 0.71073
_diffrn_reflns_av_R_equivalents 0.0376
_diffrn_reflns_av_unetI/netI 0.0546
_diffrn_reflns_Laue_measured_fraction_full 1.000
_diffrn_reflns_Laue_measured_fraction_max 0.999
_diffrn_reflns_limit_h_max 18
_diffrn_reflns_limit_h_min -18
_diffrn_reflns_limit_k_max 19
_diffrn_reflns_limit_k_min -19
_diffrn_reflns_limit_l_max 20
_diffrn_reflns_limit_l_min -20
_diffrn_reflns_number 30094
_diffrn_reflns_point_group_measured_fraction_full 1.000
_diffrn_reflns_point_group_measured_fraction_max 0.999
_diffrn_reflns_theta_full 25.242
_diffrn_reflns_theta_max 30.000
_diffrn_reflns_theta_min 1.651
_exptl_absorpt_coefficient_mu 0.083
_exptl_absorpt_correction_T_max 0.7461
_exptl_absorpt_correction_T_min 0.6736
_exptl_absorpt_correction_type multi-scan
_exptl_absorpt_process_details SADABS
_exptl_crystal_colour colorless
_exptl_crystal_density_diffrn 1.270
_exptl_crystal_description prism
_exptl_crystal_F_000 912
_exptl_crystal_size_max 0.390
_exptl_crystal_size_mid 0.350
_exptl_crystal_size_min 0.320
_refine_diff_density_max 0.375
_refine_diff_density_min -0.234
_refine_diff_density_rms 0.054
_refine_ls_extinction_method none
_refine_ls_goodness_of_fit_ref 1.025
_refine_ls_hydrogen_treatment mixed
_refine_ls_matrix_type full
_refine_ls_number_parameters 597
_refine_ls_number_reflns 13077
_refine_ls_number_restraints 0
_refine_ls_restrained_S_all 1.025
_refine_ls_R_factor_all 0.0831
_refine_ls_R_factor_gt 0.0530
_refine_ls_shift/su_max 0.000
_refine_ls_shift/su_mean 0.000
_refine_ls_structure_factor_coef Fsqd
_refine_ls_weighting_details 'w=1/[\s^2^(Fo^2^)+(0.0689P)^2^+0.2249P] where P=(Fo^2^+2Fc^2^)/3'
_refine_ls_weighting_scheme calc
_refine_ls_wR_factor_gt 0.1278
_refine_ls_wR_factor_ref 0.1466
_reflns_Friedel_coverage 0.000
_reflns_number_gt 8879
_reflns_number_total 13077
_reflns_threshold_expression I>2\s(I)
_cod_data_source_file d1ce00434d4.cif
_cod_data_source_block 1b-pyr
_cod_depositor_comments 'Adding full bibliography for 7242772--7242787.cif.'
_cod_database_code 7242782
_shelx_shelxl_version_number 2016/6
_shelx_space_group_comment
;
The symmetry employed for this shelxl refinement is uniquely defined
by the following loop, which should always be used as a source of
symmetry information in preference to the above space-group names.
They are only intended as comments.
;
_shelx_estimated_absorpt_t_min 0.968
_shelx_estimated_absorpt_t_max 0.974

loop_
_space_group_symop_operation_xyz
'x, y, z'
'-x, -y, -z'

loop_
_atom_site_label
_atom_site_type_symbol
_atom_site_fract_x
_atom_site_fract_y
_atom_site_fract_z
_atom_site_U_iso_or_equiv
_atom_site_adp_type
_atom_site_occupancy
_atom_site_site_symmetry_order
_atom_site_calc_flag
_atom_site_refinement_flags_posn
_atom_site_refinement_flags_adp
_atom_site_refinement_flags_occupancy
_atom_site_disorder_assembly
_atom_site_disorder_group
O1 O 0.88826(8) -0.11010(8) -0.00072(8) 0.0208(2) Uani 1 1 d . . . . .
O2 O 0.63079(8) 0.17062(9) 0.03571(8) 0.0215(2) Uani 1 1 d . . . . .
N1 N 0.93616(9) 0.08433(9) 0.08911(9) 0.0168(2) Uani 1 1 d . . . . .
H1N H 0.9882(16) 0.0979(15) 0.0600(14) 0.032(5) Uiso 1 1 d . . . . .
N2 N 0.78754(9) -0.02575(9) 0.09934(8) 0.0153(2) Uani 1 1 d . . . . .
N3 N 0.70532(9) 0.12039(9) 0.15750(8) 0.0152(2) Uani 1 1 d . . . . .
N4 N 0.80792(9) 0.17637(10) 0.06609(9) 0.0167(2) Uani 1 1 d . . . . .
H4N H 0.8299(15) 0.2159(15) 0.0309(14) 0.030(5) Uiso 1 1 d . . . . .
C1 C 0.88307(10) 0.16177(11) 0.13882(10) 0.0145(2) Uani 1 1 d . . . . .
C2 C 0.87245(10) -0.02494(11) 0.05689(10) 0.0159(3) Uani 1 1 d . . . . .
C3 C 0.79906(10) 0.08720(11) 0.17493(10) 0.0134(2) Uani 1 1 d . . . . .
C4 C 0.70779(11) 0.15733(11) 0.08117(10) 0.0158(3) Uani 1 1 d . . . . .
C5 C 0.96013(11) 0.27225(11) 0.22531(10) 0.0159(3) Uani 1 1 d . . . . .
C6 C 1.05851(11) 0.27733(12) 0.27779(11) 0.0214(3) Uani 1 1 d . . . . .
H6A H 1.080603 0.212772 0.255365 0.026 Uiso 1 1 calc R U . . .
C7 C 1.12481(13) 0.37621(13) 0.36288(12) 0.0271(3) Uani 1 1 d . . . . .
H7A H 1.192767 0.379543 0.397853 0.032 Uiso 1 1 calc R U . . .
C8 C 1.09281(13) 0.46984(13) 0.39715(12) 0.0283(3) Uani 1 1 d . . . . .
H8A H 1.137853 0.536916 0.456485 0.034 Uiso 1 1 calc R U . . .
C9 C 0.99522(13) 0.46589(12) 0.34507(12) 0.0258(3) Uani 1 1 d . . . . .
H9A H 0.973085 0.530373 0.368422 0.031 Uiso 1 1 calc R U . . .
C10 C 0.92937(12) 0.36774(12) 0.25856(11) 0.0208(3) Uani 1 1 d . . . . .
H10A H 0.862977 0.365786 0.221890 0.025 Uiso 1 1 calc R U . . .
C11 C 0.84041(10) 0.10488(11) 0.28479(10) 0.0155(3) Uani 1 1 d . . . . .
C12 C 0.89750(12) 0.03871(12) 0.30360(11) 0.0209(3) Uani 1 1 d . . . . .
H12A H 0.903037 -0.022839 0.246995 0.025 Uiso 1 1 calc R U . . .
C13 C 0.94627(13) 0.06164(14) 0.40389(12) 0.0277(3) Uani 1 1 d . . . . .
H13A H 0.985436 0.016171 0.415768 0.033 Uiso 1 1 calc R U . . .
C14 C 0.93816(13) 0.15062(13) 0.48693(11) 0.0260(3) Uani 1 1 d . . . . .
H14A H 0.972093 0.166724 0.555796 0.031 Uiso 1 1 calc R U . . .
C15 C 0.88048(12) 0.21587(12) 0.46915(11) 0.0216(3) Uani 1 1 d . . . . .
H15A H 0.873902 0.276401 0.526002 0.026 Uiso 1 1 calc R U . . .
C16 C 0.83222(11) 0.19348(11) 0.36888(10) 0.0176(3) Uani 1 1 d . . . . .
H16A H 0.793076 0.239141 0.357417 0.021 Uiso 1 1 calc R U . . .
C17 C 0.70688(11) -0.13034(11) 0.08433(10) 0.0173(3) Uani 1 1 d . . . . .
H17A H 0.676114 -0.115527 0.144635 0.021 Uiso 1 1 calc R U . . .
H17B H 0.742301 -0.187157 0.080255 0.021 Uiso 1 1 calc R U . . .
C18 C 0.61628(12) -0.17744(13) -0.01362(12) 0.0258(3) Uani 1 1 d . . . . .
H18A H 0.561367 -0.244923 -0.019235 0.039 Uiso 1 1 calc R U . . .
H18B H 0.645728 -0.197756 -0.073911 0.039 Uiso 1 1 calc R U . . .
H18C H 0.583138 -0.120116 -0.011071 0.039 Uiso 1 1 calc R U . . .
C19 C 0.60281(11) 0.07519(12) 0.17802(11) 0.0197(3) Uani 1 1 d . . . . .
H19A H 0.613858 0.035137 0.220940 0.024 Uiso 1 1 calc R U . . .
H19B H 0.548923 0.019513 0.111597 0.024 Uiso 1 1 calc R U . . .
C20 C 0.55869(13) 0.16759(14) 0.23355(12) 0.0257(3) Uani 1 1 d . . . . .
H20A H 0.491384 0.134131 0.247797 0.039 Uiso 1 1 calc R U . . .
H20B H 0.544029 0.204850 0.189733 0.039 Uiso 1 1 calc R U . . .
H20C H 0.612167 0.223419 0.298975 0.039 Uiso 1 1 calc R U . . .
O1A O 0.37685(8) 0.39390(8) -0.01156(8) 0.0236(2) Uani 1 1 d . . . . .
O2A O 0.15187(8) 0.70715(9) 0.05489(8) 0.0250(2) Uani 1 1 d . . . . .
N1A N 0.43819(9) 0.58747(10) 0.08692(9) 0.0184(2) Uani 1 1 d . . . . .
H1NA H 0.4957(16) 0.6018(16) 0.0630(14) 0.038(5) Uiso 1 1 d . . . . .
N2A N 0.28551(9) 0.48367(9) 0.09700(9) 0.0164(2) Uani 1 1 d . . . . .
N3A N 0.21646(9) 0.63897(10) 0.16479(9) 0.0162(2) Uani 1 1 d . . . . .
N4A N 0.32448(9) 0.69844(10) 0.07916(9) 0.0178(2) Uani 1 1 d . . . . .
H4NA H 0.3508(14) 0.7412(14) 0.0505(13) 0.022(4) Uiso 1 1 d . . . . .
C1A C 0.39409(10) 0.66971(11) 0.14460(10) 0.0149(3) Uani 1 1 d . . . . .
C2A C 0.36777(11) 0.48033(12) 0.05103(11) 0.0177(3) Uani 1 1 d . . . . .
C3A C 0.30469(10) 0.59661(11) 0.17761(10) 0.0146(3) Uani 1 1 d . . . . .
C4A C 0.22446(11) 0.68379(12) 0.09487(10) 0.0179(3) Uani 1 1 d . . . . .
C5A C 0.47935(11) 0.77347(11) 0.23225(10) 0.0175(3) Uani 1 1 d . . . . .
C6A C 0.58038(12) 0.77096(13) 0.27057(11) 0.0242(3) Uani 1 1 d . . . . .
H6AA H 0.597098 0.703590 0.241003 0.029 Uiso 1 1 calc R U . . .
C7A C 0.65698(13) 0.86700(15) 0.35216(13) 0.0333(4) Uani 1 1 d . . . . .
H7AA H 0.726616 0.865657 0.377141 0.040 Uiso 1 1 calc R U . . .
C8A C 0.63229(15) 0.96449(14) 0.39713(13) 0.0363(4) Uani 1 1 d . . . . .
H8AA H 0.684756 1.029892 0.453078 0.044 Uiso 1 1 calc R U . . .
C9A C 0.53154(15) 0.96663(13) 0.36071(12) 0.0334(4) Uani 1 1 d . . . . .
H9AA H 0.513927 1.033021 0.392578 0.040 Uiso 1 1 calc R U . . .
C10A C 0.45579(13) 0.87213(12) 0.27765(11) 0.0242(3) Uani 1 1 d . . . . .
H10B H 0.387160 0.874852 0.251543 0.029 Uiso 1 1 calc R U . . .
C11A C 0.33801(10) 0.60522(11) 0.28538(10) 0.0154(3) Uani 1 1 d . . . . .
C12A C 0.37535(11) 0.52422(12) 0.30042(11) 0.0206(3) Uani 1 1 d . . . . .
H12B H 0.379304 0.462835 0.242556 0.025 Uiso 1 1 calc R U . . .
C13A C 0.40683(13) 0.53246(13) 0.39930(12) 0.0258(3) Uani 1 1 d . . . . .
H13B H 0.431132 0.476149 0.408672 0.031 Uiso 1 1 calc R U . . .
C14A C 0.40294(12) 0.62229(13) 0.48408(11) 0.0249(3) Uani 1 1 d . . . . .
H14B H 0.424955 0.628244 0.551812 0.030 Uiso 1 1 calc R U . . .
C15A C 0.36680(12) 0.70347(12) 0.46974(11) 0.0223(3) Uani 1 1 d . . . . .
H15B H 0.364301 0.765524 0.527935 0.027 Uiso 1 1 calc R U . . .
C16A C 0.33423(11) 0.69505(12) 0.37127(10) 0.0182(3) Uani 1 1 d . . . . .
H16B H 0.309095 0.751094 0.362314 0.022 Uiso 1 1 calc R U . . .
C17A C 0.19940(11) 0.38075(12) 0.07860(11) 0.0188(3) Uani 1 1 d . . . . .
H17C H 0.166950 0.396317 0.137846 0.023 Uiso 1 1 calc R U . . .
H17D H 0.230910 0.321024 0.074194 0.023 Uiso 1 1 calc R U . . .
C18A C 0.11173(12) 0.33850(13) -0.02007(12) 0.0278(3) Uani 1 1 d . . . . .
H18D H 0.054153 0.271554 -0.028117 0.042 Uiso 1 1 calc R U . . .
H18E H 0.142680 0.318480 -0.079384 0.042 Uiso 1 1 calc R U . . .
H18F H 0.081535 0.398067 -0.016679 0.042 Uiso 1 1 calc R U . . .
C19A C 0.11282(11) 0.59974(12) 0.18592(11) 0.0200(3) Uani 1 1 d . . . . .
H19C H 0.119622 0.556506 0.226631 0.024 Uiso 1 1 calc R U . . .
H19D H 0.057079 0.548054 0.119538 0.024 Uiso 1 1 calc R U . . .
C20A C 0.07629(12) 0.69732(14) 0.24534(12) 0.0255(3) Uani 1 1 d . . . . .
H20D H 0.008419 0.667790 0.260786 0.038 Uiso 1 1 calc R U . . .
H20E H 0.064736 0.737280 0.203292 0.038 Uiso 1 1 calc R U . . .
H20F H 0.132158 0.749803 0.310250 0.038 Uiso 1 1 calc R U . . .
N1S N 0.81836(13) 0.63880(16) 0.30342(14) 0.0499(4) Uani 1 1 d . . . . .
C1S C 0.76296(17) 0.54792(19) 0.21309(16) 0.0481(5) Uani 1 1 d . . . . .
H1SA H 0.790250 0.539644 0.154413 0.058 Uiso 1 1 calc R U . . .
C2S C 0.66981(16) 0.46690(17) 0.20085(15) 0.0426(5) Uani 1 1 d . . . . .
H2SA H 0.634245 0.403318 0.135629 0.051 Uiso 1 1 calc R U . . .
C3S C 0.62851(15) 0.47882(15) 0.28409(14) 0.0374(4) Uani 1 1 d . . . . .
H3SA H 0.563337 0.423991 0.277591 0.045 Uiso 1 1 calc R U . . .
C4S C 0.68287(15) 0.57153(16) 0.37749(14) 0.0373(4) Uani 1 1 d . . . . .
H4SA H 0.655760 0.582598 0.436585 0.045 Uiso 1 1 calc R U . . .
C5S C 0.77733(15) 0.64766(17) 0.38308(15) 0.0409(4) Uani 1 1 d . . . . .
H5SA H 0.815573 0.710540 0.448149 0.049 Uiso 1 1 calc R U . . .
N1SA N 0.33088(13) 0.23663(13) 0.36376(12) 0.0384(4) Uani 1 1 d . . . . .
C1SA C 0.28117(15) 0.18874(17) 0.26340(15) 0.0388(4) Uani 1 1 d . . . . .
H1SB H 0.280525 0.236636 0.229967 0.047 Uiso 1 1 calc R U . . .
C2SA C 0.23060(17) 0.07419(18) 0.20485(14) 0.0452(5) Uani 1 1 d . . . . .
H2SB H 0.196741 0.044349 0.132989 0.054 Uiso 1 1 calc R U . . .
C3SA C 0.22971(19) 0.00394(18) 0.25141(16) 0.0494(5) Uani 1 1 d . . . . .
H3SB H 0.194847 -0.075642 0.213268 0.059 Uiso 1 1 calc R U . . .
C4SA C 0.28114(18) 0.05228(17) 0.35577(15) 0.0472(5) Uani 1 1 d . . . . .
H4SB H 0.282659 0.006437 0.391248 0.057 Uiso 1 1 calc R U . . .
C5SA C 0.32980(17) 0.16710(17) 0.40719(14) 0.0413(4) Uani 1 1 d . . . . .
H5SB H 0.365210 0.199046 0.478933 0.050 Uiso 1 1 calc R U . . .

loop_
_atom_site_aniso_label
_atom_site_aniso_U_11
_atom_site_aniso_U_22
_atom_site_aniso_U_33
_atom_site_aniso_U_23
_atom_site_aniso_U_13
_atom_site_aniso_U_12
O1 0.0214(5) 0.0167(5) 0.0234(5) 0.0062(4) 0.0107(4) 0.0066(4)
O2 0.0167(5) 0.0297(6) 0.0236(5) 0.0169(5) 0.0053(4) 0.0088(4)
N1 0.0164(5) 0.0152(6) 0.0189(6) 0.0066(5) 0.0084(5) 0.0050(4)
N2 0.0156(5) 0.0136(5) 0.0153(5) 0.0051(4) 0.0063(4) 0.0036(4)
N3 0.0130(5) 0.0195(6) 0.0168(5) 0.0104(5) 0.0060(4) 0.0066(4)
N4 0.0151(5) 0.0215(6) 0.0171(6) 0.0118(5) 0.0055(4) 0.0059(4)
C1 0.0140(6) 0.0160(6) 0.0152(6) 0.0078(5) 0.0056(5) 0.0056(5)
C2 0.0145(6) 0.0178(7) 0.0159(6) 0.0080(5) 0.0046(5) 0.0049(5)
C3 0.0128(6) 0.0132(6) 0.0145(6) 0.0059(5) 0.0048(5) 0.0044(5)
C4 0.0161(6) 0.0165(6) 0.0150(6) 0.0074(5) 0.0046(5) 0.0050(5)
C5 0.0158(6) 0.0158(6) 0.0162(6) 0.0081(5) 0.0054(5) 0.0032(5)
C6 0.0185(7) 0.0192(7) 0.0242(7) 0.0087(6) 0.0027(6) 0.0055(5)
C7 0.0220(7) 0.0236(8) 0.0273(8) 0.0092(6) -0.0021(6) 0.0023(6)
C8 0.0298(8) 0.0185(7) 0.0245(8) 0.0048(6) 0.0007(6) -0.0002(6)
C9 0.0312(8) 0.0158(7) 0.0275(8) 0.0066(6) 0.0087(7) 0.0074(6)
C10 0.0197(7) 0.0190(7) 0.0244(7) 0.0104(6) 0.0058(6) 0.0064(5)
C11 0.0139(6) 0.0173(6) 0.0161(6) 0.0092(5) 0.0039(5) 0.0038(5)
C12 0.0249(7) 0.0227(7) 0.0176(7) 0.0092(6) 0.0049(6) 0.0118(6)
C13 0.0318(8) 0.0332(9) 0.0244(8) 0.0154(7) 0.0045(6) 0.0184(7)
C14 0.0297(8) 0.0310(8) 0.0156(7) 0.0106(6) 0.0014(6) 0.0095(6)
C15 0.0257(7) 0.0211(7) 0.0147(6) 0.0054(5) 0.0052(6) 0.0064(6)
C16 0.0191(6) 0.0176(7) 0.0173(6) 0.0086(5) 0.0052(5) 0.0064(5)
C17 0.0159(6) 0.0158(6) 0.0197(7) 0.0081(5) 0.0056(5) 0.0037(5)
C18 0.0183(7) 0.0236(8) 0.0278(8) 0.0069(6) 0.0007(6) 0.0051(6)
C19 0.0159(6) 0.0253(7) 0.0229(7) 0.0137(6) 0.0097(5) 0.0077(5)
C20 0.0254(7) 0.0382(9) 0.0241(7) 0.0164(7) 0.0132(6) 0.0197(7)
O1A 0.0235(5) 0.0165(5) 0.0268(5) 0.0044(4) 0.0126(4) 0.0053(4)
O2A 0.0194(5) 0.0402(6) 0.0292(6) 0.0254(5) 0.0100(4) 0.0143(5)
N1A 0.0156(5) 0.0156(6) 0.0233(6) 0.0063(5) 0.0101(5) 0.0051(4)
N2A 0.0153(5) 0.0152(6) 0.0172(5) 0.0058(4) 0.0067(4) 0.0035(4)
N3A 0.0140(5) 0.0228(6) 0.0184(6) 0.0132(5) 0.0073(4) 0.0087(4)
N4A 0.0169(5) 0.0242(6) 0.0187(6) 0.0146(5) 0.0074(5) 0.0074(5)
C1A 0.0148(6) 0.0164(6) 0.0154(6) 0.0079(5) 0.0063(5) 0.0056(5)
C2A 0.0162(6) 0.0177(7) 0.0185(6) 0.0079(5) 0.0056(5) 0.0042(5)
C3A 0.0145(6) 0.0143(6) 0.0160(6) 0.0066(5) 0.0059(5) 0.0055(5)
C4A 0.0187(6) 0.0225(7) 0.0161(6) 0.0109(5) 0.0069(5) 0.0075(5)
C5A 0.0181(6) 0.0165(7) 0.0171(6) 0.0087(5) 0.0064(5) 0.0017(5)
C6A 0.0222(7) 0.0252(8) 0.0231(7) 0.0130(6) 0.0031(6) 0.0026(6)
C7A 0.0248(8) 0.0384(10) 0.0285(8) 0.0194(8) -0.0041(7) -0.0035(7)
C8A 0.0437(10) 0.0260(9) 0.0220(8) 0.0114(7) -0.0026(7) -0.0105(7)
C9A 0.0514(11) 0.0164(7) 0.0246(8) 0.0071(6) 0.0105(8) 0.0023(7)
C10A 0.0296(8) 0.0175(7) 0.0237(7) 0.0090(6) 0.0088(6) 0.0044(6)
C11A 0.0125(6) 0.0172(6) 0.0171(6) 0.0091(5) 0.0045(5) 0.0031(5)
C12A 0.0223(7) 0.0212(7) 0.0195(7) 0.0086(6) 0.0052(6) 0.0101(6)
C13A 0.0272(8) 0.0292(8) 0.0263(8) 0.0162(7) 0.0047(6) 0.0132(6)
C14A 0.0259(7) 0.0301(8) 0.0177(7) 0.0123(6) 0.0014(6) 0.0076(6)
C15A 0.0238(7) 0.0226(7) 0.0174(7) 0.0074(6) 0.0049(6) 0.0056(6)
C16A 0.0192(6) 0.0178(7) 0.0184(6) 0.0088(5) 0.0048(5) 0.0063(5)
C17A 0.0152(6) 0.0171(7) 0.0225(7) 0.0090(6) 0.0052(5) 0.0024(5)
C18A 0.0203(7) 0.0235(8) 0.0315(8) 0.0092(7) -0.0010(6) 0.0038(6)
C19A 0.0152(6) 0.0270(8) 0.0234(7) 0.0148(6) 0.0092(5) 0.0077(5)
C20A 0.0234(7) 0.0364(9) 0.0236(7) 0.0151(7) 0.0122(6) 0.0150(7)
N1S 0.0374(9) 0.0590(12) 0.0500(10) 0.0253(9) 0.0166(8) 0.0062(8)
C1S 0.0498(12) 0.0643(14) 0.0358(10) 0.0247(10) 0.0217(9) 0.0185(11)
C2S 0.0406(10) 0.0462(12) 0.0328(10) 0.0084(8) 0.0075(8) 0.0171(9)
C3S 0.0337(9) 0.0337(10) 0.0420(10) 0.0146(8) 0.0112(8) 0.0097(7)
C4S 0.0359(9) 0.0428(11) 0.0343(9) 0.0169(8) 0.0140(8) 0.0126(8)
C5S 0.0348(10) 0.0413(11) 0.0349(10) 0.0091(8) 0.0100(8) 0.0059(8)
N1SA 0.0376(8) 0.0413(9) 0.0424(9) 0.0198(7) 0.0141(7) 0.0187(7)
C1SA 0.0398(10) 0.0523(12) 0.0436(11) 0.0306(9) 0.0182(9) 0.0274(9)
C2SA 0.0522(12) 0.0571(13) 0.0257(9) 0.0160(9) 0.0037(8) 0.0247(10)
C3SA 0.0638(14) 0.0359(11) 0.0407(11) 0.0117(9) 0.0049(10) 0.0175(10)
C4SA 0.0697(14) 0.0410(11) 0.0376(10) 0.0230(9) 0.0114(10) 0.0223(10)
C5SA 0.0558(12) 0.0423(11) 0.0260(9) 0.0132(8) 0.0090(8) 0.0209(9)

loop_
_atom_type_symbol
_atom_type_description
_atom_type_scat_dispersion_real
_atom_type_scat_dispersion_imag
_atom_type_scat_source
C C 0.0033 0.0016 'International Tables Vol C Tables 4.2.6.8 and 6.1.1.4'
H H 0.0000 0.0000 'International Tables Vol C Tables 4.2.6.8 and 6.1.1.4'
N N 0.0061 0.0033 'International Tables Vol C Tables 4.2.6.8 and 6.1.1.4'
O O 0.0106 0.0060 'International Tables Vol C Tables 4.2.6.8 and 6.1.1.4'

loop_
_geom_angle_atom_site_label_1
_geom_angle_atom_site_label_2
_geom_angle_atom_site_label_3
_geom_angle
_geom_angle_site_symmetry_1
_geom_angle_site_symmetry_3
_geom_angle_publ_flag
C2 N1 C1 111.27(11) . . ?
C2 N1 H1N 118.5(12) . . ?
C1 N1 H1N 126.2(12) . . ?
C2 N2 C17 122.48(11) . . ?
C2 N2 C3 111.82(10) . . ?
C17 N2 C3 124.74(11) . . ?
C4 N3 C3 109.55(10) . . ?
C4 N3 C19 120.81(11) . . ?
C3 N3 C19 124.17(11) . . ?
C4 N4 C1 112.56(11) . . ?
C4 N4 H4N 121.5(12) . . ?
C1 N4 H4N 122.8(12) . . ?
N1 C1 N4 113.18(11) . . ?
N1 C1 C5 113.44(11) . . ?
N4 C1 C5 113.36(11) . . ?
N1 C1 C3 101.24(10) . . ?
N4 C1 C3 99.70(10) . . ?
C5 C1 C3 114.57(10) . . ?
O1 C2 N2 124.82(12) . . ?
O1 C2 N1 126.41(12) . . ?
N2 C2 N1 108.77(11) . . ?
N3 C3 N2 113.92(10) . . ?
N3 C3 C11 114.66(11) . . ?
N2 C3 C11 111.74(11) . . ?
N3 C3 C1 101.57(10) . . ?
N2 C3 C1 99.77(10) . . ?
C11 C3 C1 113.83(10) . . ?
O2 C4 N4 126.44(12) . . ?
O2 C4 N3 124.71(12) . . ?
N4 C4 N3 108.85(11) . . ?
C6 C5 C10 119.20(13) . . ?
C6 C5 C1 120.35(12) . . ?
C10 C5 C1 120.25(12) . . ?
C7 C6 C5 120.21(13) . . ?
C7 C6 H6A 119.9 . . ?
C5 C6 H6A 119.9 . . ?
C8 C7 C6 120.40(14) . . ?
C8 C7 H7A 119.8 . . ?
C6 C7 H7A 119.8 . . ?
C7 C8 C9 119.84(14) . . ?
C7 C8 H8A 120.1 . . ?
C9 C8 H8A 120.1 . . ?
C8 C9 C10 120.01(14) . . ?
C8 C9 H9A 120.0 . . ?
C10 C9 H9A 120.0 . . ?
C9 C10 C5 120.30(13) . . ?
C9 C10 H10A 119.9 . . ?
C5 C10 H10A 119.9 . . ?
C16 C11 C12 118.58(12) . . ?
C16 C11 C3 121.35(12) . . ?
C12 C11 C3 119.76(12) . . ?
C13 C12 C11 120.67(13) . . ?
C13 C12 H12A 119.7 . . ?
C11 C12 H12A 119.7 . . ?
C14 C13 C12 120.17(14) . . ?
C14 C13 H13A 119.9 . . ?
C12 C13 H13A 119.9 . . ?
C15 C14 C13 119.62(13) . . ?
C15 C14 H14A 120.2 . . ?
C13 C14 H14A 120.2 . . ?
C14 C15 C16 120.27(14) . . ?
C14 C15 H15A 119.9 . . ?
C16 C15 H15A 119.9 . . ?
C15 C16 C11 120.68(13) . . ?
C15 C16 H16A 119.7 . . ?
C11 C16 H16A 119.7 . . ?
N2 C17 C18 111.50(11) . . ?
N2 C17 H17A 109.3 . . ?
C18 C17 H17A 109.3 . . ?
N2 C17 H17B 109.3 . . ?
C18 C17 H17B 109.3 . . ?
H17A C17 H17B 108.0 . . ?
C17 C18 H18A 109.5 . . ?
C17 C18 H18B 109.5 . . ?
H18A C18 H18B 109.5 . . ?
C17 C18 H18C 109.5 . . ?
H18A C18 H18C 109.5 . . ?
H18B C18 H18C 109.5 . . ?
N3 C19 C20 112.09(12) . . ?
N3 C19 H19A 109.2 . . ?
C20 C19 H19A 109.2 . . ?
N3 C19 H19B 109.2 . . ?
C20 C19 H19B 109.2 . . ?
H19A C19 H19B 107.9 . . ?
C19 C20 H20A 109.5 . . ?
C19 C20 H20B 109.5 . . ?
H20A C20 H20B 109.5 . . ?
C19 C20 H20C 109.5 . . ?
H20A C20 H20C 109.5 . . ?
H20B C20 H20C 109.5 . . ?
C2A N1A C1A 111.49(11) . . ?
C2A N1A H1NA 121.3(12) . . ?
C1A N1A H1NA 125.6(12) . . ?
C2A N2A C3A 112.05(11) . . ?
C2A N2A C17A 121.99(11) . . ?
C3A N2A C17A 125.10(11) . . ?
C4A N3A C3A 110.16(11) . . ?
C4A N3A C19A 121.00(11) . . ?
C3A N3A C19A 124.35(11) . . ?
C4A N4A C1A 112.64(11) . . ?
C4A N4A H4NA 122.3(11) . . ?
C1A N4A H4NA 121.9(11) . . ?
N1A C1A N4A 113.06(11) . . ?
N1A C1A C5A 112.93(11) . . ?
N4A C1A C5A 112.31(11) . . ?
N1A C1A C3A 101.79(10) . . ?
N4A C1A C3A 99.81(10) . . ?
C5A C1A C3A 115.90(10) . . ?
O1A C2A N2A 125.04(13) . . ?
O1A C2A N1A 126.14(13) . . ?
N2A C2A N1A 108.82(12) . . ?
N3A C3A N2A 113.56(11) . . ?
N3A C3A C11A 112.40(11) . . ?
N2A C3A C11A 112.28(11) . . ?
N3A C3A C1A 101.80(10) . . ?
N2A C3A C1A 99.71(10) . . ?
C11A C3A C1A 116.14(10) . . ?
O2A C4A N4A 126.58(12) . . ?
O2A C4A N3A 124.44(12) . . ?
N4A C4A N3A 108.97(12) . . ?
C10A C5A C6A 119.15(13) . . ?
C10A C5A C1A 119.80(13) . . ?
C6A C5A C1A 121.03(13) . . ?
C5A C6A C7A 119.99(15) . . ?
C5A C6A H6AA 120.0 . . ?
C7A C6A H6AA 120.0 . . ?
C8A C7A C6A 120.30(16) . . ?
C8A C7A H7AA 119.9 . . ?
C6A C7A H7AA 119.9 . . ?
C9A C8A C7A 119.88(15) . . ?
C9A C8A H8AA 120.1 . . ?
C7A C8A H8AA 120.1 . . ?
C8A C9A C10A 120.11(16) . . ?
C8A C9A H9AA 119.9 . . ?
C10A C9A H9AA 119.9 . . ?
C9A C10A C5A 120.54(15) . . ?
C9A C10A H10B 119.7 . . ?
C5A C10A H10B 119.7 . . ?
C16A C11A C12A 118.74(12) . . ?
C16A C11A C3A 120.83(12) . . ?
C12A C11A C3A 120.41(12) . . ?
C13A C12A C11A 120.52(13) . . ?
C13A C12A H12B 119.7 . . ?
C11A C12A H12B 119.7 . . ?
C14A C13A C12A 120.19(14) . . ?
C14A C13A H13B 119.9 . . ?
C12A C13A H13B 119.9 . . ?
C13A C14A C15A 119.56(14) . . ?
C13A C14A H14B 120.2 . . ?
C15A C14A H14B 120.2 . . ?
C14A C15A C16A 120.50(14) . . ?
C14A C15A H15B 119.8 . . ?
C16A C15A H15B 119.8 . . ?
C15A C16A C11A 120.48(13) . . ?
C15A C16A H16B 119.8 . . ?
C11A C16A H16B 119.8 . . ?
N2A C17A C18A 111.91(12) . . ?
N2A C17A H17C 109.2 . . ?
C18A C17A H17C 109.2 . . ?
N2A C17A H17D 109.2 . . ?
C18A C17A H17D 109.2 . . ?
H17C C17A H17D 107.9 . . ?
C17A C18A H18D 109.5 . . ?
C17A C18A H18E 109.5 . . ?
H18D C18A H18E 109.5 . . ?
C17A C18A H18F 109.5 . . ?
H18D C18A H18F 109.5 . . ?
H18E C18A H18F 109.5 . . ?
N3A C19A C20A 112.03(12) . . ?
N3A C19A H19C 109.2 . . ?
C20A C19A H19C 109.2 . . ?
N3A C19A H19D 109.2 . . ?
C20A C19A H19D 109.2 . . ?
H19C C19A H19D 107.9 . . ?
C19A C20A H20D 109.5 . . ?
C19A C20A H20E 109.5 . . ?
H20D C20A H20E 109.5 . . ?
C19A C20A H20F 109.5 . . ?
H20D C20A H20F 109.5 . . ?
H20E C20A H20F 109.5 . . ?
C5S N1S C1S 116.30(17) . . ?
N1S C1S C2S 123.72(18) . . ?
N1S C1S H1SA 118.1 . . ?
C2S C1S H1SA 118.1 . . ?
C1S C2S C3S 118.77(18) . . ?
C1S C2S H2SA 120.6 . . ?
C3S C2S H2SA 120.6 . . ?
C2S C3S C4S 118.91(18) . . ?
C2S C3S H3SA 120.5 . . ?
C4S C3S H3SA 120.5 . . ?
C5S C4S C3S 118.27(17) . . ?
C5S C4S H4SA 120.9 . . ?
C3S C4S H4SA 120.9 . . ?
N1S C5S C4S 124.02(18) . . ?
N1S C5S H5SA 118.0 . . ?
C4S C5S H5SA 118.0 . . ?
C5SA N1SA C1SA 116.04(17) . . ?
N1SA C1SA C2SA 124.02(17) . . ?
N1SA C1SA H1SB 118.0 . . ?
C2SA C1SA H1SB 118.0 . . ?
C3SA C2SA C1SA 118.99(18) . . ?
C3SA C2SA H2SB 120.5 . . ?
C1SA C2SA H2SB 120.5 . . ?
C2SA C3SA C4SA 117.8(2) . . ?
C2SA C3SA H3SB 121.1 . . ?
C4SA C3SA H3SB 121.1 . . ?
C5SA C4SA C3SA 118.88(18) . . ?
C5SA C4SA H4SB 120.6 . . ?
C3SA C4SA H4SB 120.6 . . ?
N1SA C5SA C4SA 124.29(18) . . ?
N1SA C5SA H5SB 117.9 . . ?
C4SA C5SA H5SB 117.9 . . ?

loop_
_geom_bond_atom_site_label_1
_geom_bond_atom_site_label_2
_geom_bond_distance
_geom_bond_site_symmetry_2
_geom_bond_publ_flag
O1 C2 1.2315(16) . ?
O2 C4 1.2266(16) . ?
N1 C2 1.3600(17) . ?
N1 C1 1.4377(17) . ?
N1 H1N 0.873(19) . ?
N2 C2 1.3566(17) . ?
N2 C17 1.4584(16) . ?
N2 C3 1.4585(16) . ?
N3 C4 1.3805(16) . ?
N3 C3 1.4483(16) . ?
N3 C19 1.4618(17) . ?
N4 C4 1.3508(17) . ?
N4 C1 1.4522(17) . ?
N4 H4N 0.898(19) . ?
C1 C5 1.5096(18) . ?
C1 C3 1.5913(18) . ?
C3 C11 1.5128(18) . ?
C5 C6 1.3844(19) . ?
C5 C10 1.3902(19) . ?
C6 C7 1.385(2) . ?
C6 H6A 0.9500 . ?
C7 C8 1.379(2) . ?
C7 H7A 0.9500 . ?
C8 C9 1.379(2) . ?
C8 H8A 0.9500 . ?
C9 C10 1.388(2) . ?
C9 H9A 0.9500 . ?
C10 H10A 0.9500 . ?
C11 C16 1.3894(19) . ?
C11 C12 1.3913(19) . ?
C12 C13 1.384(2) . ?
C12 H12A 0.9500 . ?
C13 C14 1.383(2) . ?
C13 H13A 0.9500 . ?
C14 C15 1.381(2) . ?
C14 H14A 0.9500 . ?
C15 C16 1.3836(19) . ?
C15 H15A 0.9500 . ?
C16 H16A 0.9500 . ?
C17 C18 1.5150(19) . ?
C17 H17A 0.9900 . ?
C17 H17B 0.9900 . ?
C18 H18A 0.9800 . ?
C18 H18B 0.9800 . ?
C18 H18C 0.9800 . ?
C19 C20 1.518(2) . ?
C19 H19A 0.9900 . ?
C19 H19B 0.9900 . ?
C20 H20A 0.9800 . ?
C20 H20B 0.9800 . ?
C20 H20C 0.9800 . ?
O1A C2A 1.2274(16) . ?
O2A C4A 1.2258(16) . ?
N1A C2A 1.3588(17) . ?
N1A C1A 1.4319(17) . ?
N1A H1NA 0.89(2) . ?
N2A C2A 1.3575(17) . ?
N2A C3A 1.4595(17) . ?
N2A C17A 1.4622(17) . ?
N3A C4A 1.3714(17) . ?
N3A C3A 1.4493(16) . ?
N3A C19A 1.4602(17) . ?
N4A C4A 1.3540(17) . ?
N4A C1A 1.4581(17) . ?
N4A H4NA 0.869(17) . ?
C1A C5A 1.5111(18) . ?
C1A C3A 1.5934(18) . ?
C3A C11A 1.5132(18) . ?
C5A C10A 1.389(2) . ?
C5A C6A 1.389(2) . ?
C6A C7A 1.390(2) . ?
C6A H6AA 0.9500 . ?
C7A C8A 1.382(3) . ?
C7A H7AA 0.9500 . ?
C8A C9A 1.376(3) . ?
C8A H8AA 0.9500 . ?
C9A C10A 1.385(2) . ?
C9A H9AA 0.9500 . ?
C10A H10B 0.9500 . ?
C11A C16A 1.3894(19) . ?
C11A C12A 1.3924(19) . ?
C12A C13A 1.388(2) . ?
C12A H12B 0.9500 . ?
C13A C14A 1.381(2) . ?
C13A H13B 0.9500 . ?
C14A C15A 1.382(2) . ?
C14A H14B 0.9500 . ?
C15A C16A 1.3834(19) . ?
C15A H15B 0.9500 . ?
C16A H16B 0.9500 . ?
C17A C18A 1.511(2) . ?
C17A H17C 0.9900 . ?
C17A H17D 0.9900 . ?
C18A H18D 0.9800 . ?
C18A H18E 0.9800 . ?
C18A H18F 0.9800 . ?
C19A C20A 1.520(2) . ?
C19A H19C 0.9900 . ?
C19A H19D 0.9900 . ?
C20A H20D 0.9800 . ?
C20A H20E 0.9800 . ?
C20A H20F 0.9800 . ?
N1S C5S 1.323(2) . ?
N1S C1S 1.343(3) . ?
C1S C2S 1.363(3) . ?
C1S H1SA 0.9500 . ?
C2S C3S 1.366(3) . ?
C2S H2SA 0.9500 . ?
C3S C4S 1.376(2) . ?
C3S H3SA 0.9500 . ?
C4S C5S 1.373(3) . ?
C4S H4SA 0.9500 . ?
C5S H5SA 0.9500 . ?
N1SA C5SA 1.320(2) . ?
N1SA C1SA 1.326(2) . ?
C1SA C2SA 1.373(3) . ?
C1SA H1SB 0.9500 . ?
C2SA C3SA 1.363(3) . ?
C2SA H2SB 0.9500 . ?
C3SA C4SA 1.380(3) . ?
C3SA H3SB 0.9500 . ?
C4SA C5SA 1.365(3) . ?
C4SA H4SB 0.9500 . ?
C5SA H5SB 0.9500 . ?

loop_
_geom_hbond_atom_site_label_D
_geom_hbond_atom_site_label_H
_geom_hbond_atom_site_label_A
_geom_hbond_distance_DH
_geom_hbond_distance_HA
_geom_hbond_distance_DA
_geom_hbond_angle_DHA
_geom_hbond_site_symmetry_A
N1 H1N O1 0.873(19) 1.95(2) 2.8194(15) 170.6(17) 2_755
N4 H4N O2A 0.898(19) 1.910(19) 2.7977(15) 169.2(17) 2_665
N1A H1NA O1A 0.89(2) 1.94(2) 2.8139(16) 168.8(18) 2_665
N4A H4NA O2 0.869(17) 2.035(18) 2.8813(15) 164.5(16) 2_665

loop_
_geom_torsion_atom_site_label_1
_geom_torsion_atom_site_label_2
_geom_torsion_atom_site_label_3
_geom_torsion_atom_site_label_4
_geom_torsion
_geom_torsion_site_symmetry_1
_geom_torsion_site_symmetry_2
_geom_torsion_site_symmetry_3
_geom_torsion_site_symmetry_4
_geom_torsion_publ_flag
C2 N1 C1 N4 -82.28(14) . . . . ?
C2 N1 C1 C5 146.75(11) . . . . ?
C2 N1 C1 C3 23.50(13) . . . . ?
C4 N4 C1 N1 126.41(12) . . . . ?
C4 N4 C1 C5 -102.57(13) . . . . ?
C4 N4 C1 C3 19.65(13) . . . . ?
C17 N2 C2 O1 2.9(2) . . . . ?
C3 N2 C2 O1 172.14(12) . . . . ?
C17 N2 C2 N1 -176.74(11) . . . . ?
C3 N2 C2 N1 -7.46(15) . . . . ?
C1 N1 C2 O1 168.76(13) . . . . ?
C1 N1 C2 N2 -11.65(15) . . . . ?
C4 N3 C3 N2 -80.55(13) . . . . ?
C19 N3 C3 N2 73.34(15) . . . . ?
C4 N3 C3 C11 148.94(11) . . . . ?
C19 N3 C3 C11 -57.17(16) . . . . ?
C4 N3 C3 C1 25.72(13) . . . . ?
C19 N3 C3 C1 179.62(11) . . . . ?
C2 N2 C3 N3 128.10(12) . . . . ?
C17 N2 C3 N3 -62.91(16) . . . . ?
C2 N2 C3 C11 -99.96(12) . . . . ?
C17 N2 C3 C11 69.03(15) . . . . ?
C2 N2 C3 C1 20.71(13) . . . . ?
C17 N2 C3 C1 -170.30(11) . . . . ?
N1 C1 C3 N3 -142.27(10) . . . . ?
N4 C1 C3 N3 -26.10(12) . . . . ?
C5 C1 C3 N3 95.26(12) . . . . ?
N1 C1 C3 N2 -25.19(12) . . . . ?
N4 C1 C3 N2 90.99(11) . . . . ?
C5 C1 C3 N2 -147.66(11) . . . . ?
N1 C1 C3 C11 93.94(12) . . . . ?
N4 C1 C3 C11 -149.88(11) . . . . ?
C5 C1 C3 C11 -28.52(15) . . . . ?
C1 N4 C4 O2 174.95(13) . . . . ?
C1 N4 C4 N3 -4.75(15) . . . . ?
C3 N3 C4 O2 165.55(13) . . . . ?
C19 N3 C4 O2 10.6(2) . . . . ?
C3 N3 C4 N4 -14.74(15) . . . . ?
C19 N3 C4 N4 -169.66(11) . . . . ?
N1 C1 C5 C6 -25.74(17) . . . . ?
N4 C1 C5 C6 -156.63(12) . . . . ?
C3 C1 C5 C6 89.85(15) . . . . ?
N1 C1 C5 C10 159.44(12) . . . . ?
N4 C1 C5 C10 28.55(17) . . . . ?
C3 C1 C5 C10 -84.97(15) . . . . ?
C10 C5 C6 C7 0.5(2) . . . . ?
C1 C5 C6 C7 -174.34(13) . . . . ?
C5 C6 C7 C8 1.1(2) . . . . ?
C6 C7 C8 C9 -1.4(2) . . . . ?
C7 C8 C9 C10 0.2(2) . . . . ?
C8 C9 C10 C5 1.4(2) . . . . ?
C6 C5 C10 C9 -1.8(2) . . . . ?
C1 C5 C10 C9 173.11(13) . . . . ?
N3 C3 C11 C16 -32.26(17) . . . . ?
N2 C3 C11 C16 -163.82(12) . . . . ?
C1 C3 C11 C16 84.10(15) . . . . ?
N3 C3 C11 C12 154.25(12) . . . . ?
N2 C3 C11 C12 22.69(17) . . . . ?
C1 C3 C11 C12 -89.39(15) . . . . ?
C16 C11 C12 C13 -0.9(2) . . . . ?
C3 C11 C12 C13 172.81(13) . . . . ?
C11 C12 C13 C14 0.4(2) . . . . ?
C12 C13 C14 C15 0.5(2) . . . . ?
C13 C14 C15 C16 -0.9(2) . . . . ?
C14 C15 C16 C11 0.4(2) . . . . ?
C12 C11 C16 C15 0.5(2) . . . . ?
C3 C11 C16 C15 -173.10(12) . . . . ?
C2 N2 C17 C18 -86.94(15) . . . . ?
C3 N2 C17 C18 105.20(14) . . . . ?
C4 N3 C19 C20 -73.61(16) . . . . ?
C3 N3 C19 C20 135.26(13) . . . . ?
C2A N1A C1A N4A -84.12(14) . . . . ?
C2A N1A C1A C5A 146.97(12) . . . . ?
C2A N1A C1A C3A 22.02(14) . . . . ?
C4A N4A C1A N1A 124.98(12) . . . . ?
C4A N4A C1A C5A -105.79(13) . . . . ?
C4A N4A C1A C3A 17.58(14) . . . . ?
C3A N2A C2A O1A 172.41(13) . . . . ?
C17A N2A C2A O1A 2.5(2) . . . . ?
C3A N2A C2A N1A -6.70(15) . . . . ?
C17A N2A C2A N1A -176.62(12) . . . . ?
C1A N1A C2A O1A 169.83(13) . . . . ?
C1A N1A C2A N2A -11.08(16) . . . . ?
C4A N3A C3A N2A -82.05(13) . . . . ?
C19A N3A C3A N2A 74.23(16) . . . . ?
C4A N3A C3A C11A 149.12(11) . . . . ?
C19A N3A C3A C11A -54.60(16) . . . . ?
C4A N3A C3A C1A 24.16(13) . . . . ?
C19A N3A C3A C1A -179.56(11) . . . . ?
C2A N2A C3A N3A 126.52(12) . . . . ?
C17A N2A C3A N3A -63.93(16) . . . . ?
C2A N2A C3A C11A -104.59(13) . . . . ?
C17A N2A C3A C11A 64.96(16) . . . . ?
C2A N2A C3A C1A 19.00(13) . . . . ?
C17A N2A C3A C1A -171.45(11) . . . . ?
N1A C1A C3A N3A -140.13(10) . . . . ?
N4A C1A C3A N3A -23.89(12) . . . . ?
C5A C1A C3A N3A 96.92(12) . . . . ?
N1A C1A C3A N2A -23.38(12) . . . . ?
N4A C1A C3A N2A 92.85(11) . . . . ?
C5A C1A C3A N2A -146.33(11) . . . . ?
N1A C1A C3A C11A 97.44(12) . . . . ?
N4A C1A C3A C11A -146.32(11) . . . . ?
C5A C1A C3A C11A -25.50(16) . . . . ?
C1A N4A C4A O2A 175.71(14) . . . . ?
C1A N4A C4A N3A -3.61(16) . . . . ?
C3A N3A C4A O2A 166.33(13) . . . . ?
C19A N3A C4A O2A 9.1(2) . . . . ?
C3A N3A C4A N4A -14.33(15) . . . . ?
C19A N3A C4A N4A -171.53(12) . . . . ?
N1A C1A C5A C10A 163.04(12) . . . . ?
N4A C1A C5A C10A 33.75(17) . . . . ?
C3A C1A C5A C10A -80.08(15) . . . . ?
N1A C1A C5A C6A -18.94(18) . . . . ?
N4A C1A C5A C6A -148.24(13) . . . . ?
C3A C1A C5A C6A 97.94(15) . . . . ?
C10A C5A C6A C7A -1.1(2) . . . . ?
C1A C5A C6A C7A -179.12(13) . . . . ?
C5A C6A C7A C8A 1.5(2) . . . . ?
C6A C7A C8A C9A -0.3(2) . . . . ?
C7A C8A C9A C10A -1.4(2) . . . . ?
C8A C9A C10A C5A 1.9(2) . . . . ?
C6A C5A C10A C9A -0.6(2) . . . . ?
C1A C5A C10A C9A 177.47(13) . . . . ?
N3A C3A C11A C16A -34.63(17) . . . . ?
N2A C3A C11A C16A -164.12(12) . . . . ?
C1A C3A C11A C16A 82.04(15) . . . . ?
N3A C3A C11A C12A 146.78(12) . . . . ?
N2A C3A C11A C12A 17.28(17) . . . . ?
C1A C3A C11A C12A -96.56(15) . . . . ?
C16A C11A C12A C13A 0.8(2) . . . . ?
C3A C11A C12A C13A 179.44(13) . . . . ?
C11A C12A C13A C14A -1.0(2) . . . . ?
C12A C13A C14A C15A 0.4(2) . . . . ?
C13A C14A C15A C16A 0.3(2) . . . . ?
C14A C15A C16A C11A -0.4(2) . . . . ?
C12A C11A C16A C15A -0.1(2) . . . . ?
C3A C11A C16A C15A -178.75(12) . . . . ?
C2A N2A C17A C18A -82.65(16) . . . . ?
C3A N2A C17A C18A 108.78(15) . . . . ?
C4A N3A C19A C20A -70.34(16) . . . . ?
C3A N3A C19A C20A 135.80(13) . . . . ?
C5S N1S C1S C2S -0.4(3) . . . . ?
N1S C1S C2S C3S 1.2(3) . . . . ?
C1S C2S C3S C4S -0.6(3) . . . . ?
C2S C3S C4S C5S -0.7(3) . . . . ?
C1S N1S C5S C4S -1.0(3) . . . . ?
C3S C4S C5S N1S 1.6(3) . . . . ?
C5SA N1SA C1SA C2SA -0.1(3) . . . . ?
N1SA C1SA C2SA C3SA 0.6(3) . . . . ?
C1SA C2SA C3SA C4SA -0.6(3) . . . . ?
C2SA C3SA C4SA C5SA 0.2(3) . . . . ?
C1SA N1SA C5SA C4SA -0.4(3) . . . . ?
C3SA C4SA C5SA N1SA 0.3(3) . . . . ?
